data_1506784
loop_
_publ_author_name
'Lam, Hon Wai'
'Murray, Gordon J.'
'Firth, James D.'

_publ_section_title
;
 Diastereoselective synthesis of 4-hydroxypiperidin-2-ones via
 Cu(I)-catalyzed reductive aldol cyclization.
;
_journal_issue 25
_journal_name_full 'Organic letters'
_journal_page_first 5743
_journal_page_last 5746
_journal_paper_doi 10.1021/ol052599j
_journal_volume 7
_journal_year 2005
_chemical_absolute_configuration unk
_chemical_compound_source 'G. Murray'
_chemical_formula_moiety 'C17 H23 N1 O5'
_chemical_formula_sum 'C17 H23 N O5'
_chemical_formula_weight 321.37
_space_group_IT_number 19
_symmetry_cell_setting orthorhombic
_symmetry_space_group_name_Hall 'P 2ac 2ab'
_symmetry_space_group_name_H-M 'P 21 21 21'
_atom_sites_solution_hydrogens geom
_atom_sites_solution_primary direct
_audit_creation_date 04-06-01
_audit_creation_method CRYSTALS_ver_12.80
_cell_angle_alpha 90
_cell_angle_beta 90
_cell_angle_gamma 90
_cell_formula_units_Z 4
_cell_length_a 6.4784(5)
_cell_length_b 9.8027(9)
_cell_length_c 26.807(3)
_cell_measurement_reflns_used 1353
_cell_measurement_temperature 150
_cell_measurement_theta_max 22
_cell_measurement_theta_min 2
_cell_volume 1702.4(3)
_computing_cell_refinement 'SAINT (Siemens ,1995)'
_computing_data_collection 'SMART (Siemens, 1993)'
_computing_data_reduction 'SAINT (Siemens ,1995)'
_computing_molecular_graphics 'CAMERON (Watkin et al., 1996)'
_computing_publication_material 'CRYSTALS (Betteridge et al., 2003)'
_computing_structure_refinement 'CRYSTALS (Betteridge et al., 2003)'
_computing_structure_solution 'SIR92 (Altomare et al., 1994)'
_diffrn_ambient_temperature 150
_diffrn_measured_fraction_theta_full 0.998
_diffrn_measured_fraction_theta_max 0.951
_diffrn_measurement_device_type 'Bruker SMART Apex CCD'
_diffrn_measurement_method '\f & \w scans'
_diffrn_radiation_monochromator graphite
_diffrn_radiation_type 'Mo K\a'
_diffrn_radiation_wavelength 0.71073
_diffrn_reflns_av_R_equivalents 0.067
_diffrn_reflns_limit_h_max 8
_diffrn_reflns_limit_h_min -8
_diffrn_reflns_limit_k_max 13
_diffrn_reflns_limit_k_min -13
_diffrn_reflns_limit_l_max 37
_diffrn_reflns_limit_l_min -33
_diffrn_reflns_number 14378
_diffrn_reflns_theta_full 28.265
_diffrn_reflns_theta_max 29.753
_diffrn_reflns_theta_min 2.212
_diffrn_standards_number 0
_exptl_absorpt_coefficient_mu 0.092
_exptl_absorpt_correction_T_max 0.98
_exptl_absorpt_correction_T_min 0.68
_exptl_absorpt_correction_type multi-scan
_exptl_absorpt_process_details 'SADABS version 2004/1'
_exptl_crystal_colour colourless
_exptl_crystal_density_diffrn 1.254
_exptl_crystal_description lath
_exptl_crystal_F_000 688
_exptl_crystal_recrystallization_method 'Recrystallisation by diffusion of pentane into dichloromethane solution'
_exptl_crystal_size_max 0.92
_exptl_crystal_size_mid 0.20
_exptl_crystal_size_min 0.18
_refine_diff_density_max 0.19
_refine_diff_density_min -0.20
_refine_ls_extinction_method None
_refine_ls_goodness_of_fit_ref 0.9410
_refine_ls_hydrogen_treatment mixed
_refine_ls_matrix_type full
_refine_ls_number_parameters 211
_refine_ls_number_reflns 2661
_refine_ls_number_restraints 0
_refine_ls_R_factor_all 0.0743
_refine_ls_R_factor_gt 0.0442
_refine_ls_shift/su_max 0.000317
_refine_ls_structure_factor_coef Fsqd
_refine_ls_weighting_details
;
 w=1/[\s^2^(F^2^) + 0.04 + 0.59P] 
where P=(max(Fo^2^,0) + 2Fc^2^)/3 
;
_refine_ls_weighting_scheme calc
_refine_ls_wR_factor_all 0.1042
_refine_ls_wR_factor_gt 0.0905
_refine_ls_wR_factor_ref 0.1042
_reflns_limit_h_max 8
_reflns_limit_h_min 0
_reflns_limit_k_max 13
_reflns_limit_k_min 0
_reflns_limit_l_max 37
_reflns_limit_l_min 0
_reflns_number_gt 1761
_reflns_number_total 2688
_reflns_threshold_expression I>2.00u(I)
_oxford_diffrn_Wilson_B_factor 0.00
_oxford_diffrn_Wilson_scale 0.00
_oxford_refine_ls_scale 1.715(12)
_cod_data_source_file ol052599jsi20051027_065805.cif
_cod_data_source_block hl0504
_cod_depositor_comments
;
The following automatic conversions were performed:

'_symmetry_cell_setting' value 'Orthorhombic' changed to
'orthorhombic' according to
/home/saulius/struct/CIF-dictionaries/cif_core.dic dictionary named
'cif_core.dic' version 2.4.1 from 2010-06-29.

Automatic conversion script
Id: cif_fix_values 1715 2011-07-08 13:25:40Z adriana 
;
_cod_original_sg_symbol_H-M 'P 21 21 21 '
_cod_original_formula_sum 'C17 H23 N1 O5'
_cod_database_code 1506784

loop_
_symmetry_equiv_pos_as_xyz
x,y,z
x+1/2,-y+1/2,-z
-x,y+1/2,-z+1/2
-x+1/2,-y,z+1/2

loop_
_atom_site_label
_atom_site_type_symbol
_atom_site_fract_x
_atom_site_fract_y
_atom_site_fract_z
_atom_site_U_iso_or_equiv
_atom_site_occupancy
_atom_site_adp_type
_atom_site_refinement_flags_posn
C1 C -0.0073(4) 0.1514(2) 0.72404(9) 0.0264 1.0000 Uani .
O1 O -0.1718(3) 0.21240(19) 0.72866(7) 0.0341 1.0000 Uani .
N2 N 0.0807(3) 0.1396(2) 0.67810(7) 0.0264 1.0000 Uani .
C21 C -0.0097(4) 0.2175(3) 0.63781(9) 0.0266 1.0000 Uani .
C22 C 0.0841(4) 0.3376(3) 0.62272(9) 0.0316 1.0000 Uani .
C23 C -0.0029(4) 0.4139(3) 0.58484(10) 0.0352 1.0000 Uani .
C24 C -0.1859(4) 0.3717(3) 0.56265(9) 0.0319 1.0000 Uani .
C25 C -0.2790(4) 0.2519(3) 0.57798(9) 0.0330 1.0000 Uani .
C26 C -0.1895(4) 0.1755(3) 0.61570(9) 0.0305 1.0000 Uani .
O27 O -0.2584(3) 0.45503(19) 0.52564(7) 0.0451 1.0000 Uani .
C28 C -0.4410(5) 0.4121(4) 0.50032(11) 0.0504 1.0000 Uani .
C3 C 0.2779(4) 0.0739(2) 0.66750(9) 0.0254 1.0000 Uani .
C31 C 0.2528(4) -0.0281(3) 0.62533(9) 0.0280 1.0000 Uani .
O31 O 0.0951(3) -0.08246(19) 0.61352(7) 0.0350 1.0000 Uani .
O32 O 0.4365(3) -0.0551(2) 0.60506(7) 0.0405 1.0000 Uani .
C33 C 0.4418(5) -0.1696(3) 0.57004(11) 0.0502 1.0000 Uani .
C34 C 0.6495(6) -0.1806(5) 0.55012(16) 0.0843 1.0000 Uani .
C4 C 0.3636(4) -0.0034(3) 0.71246(9) 0.0269 1.0000 Uani .
C5 C 0.3338(4) 0.0770(2) 0.76069(9) 0.0260 1.0000 Uani .
O51 O 0.4092(3) 0.21308(18) 0.75462(7) 0.0323 1.0000 Uani .
C52 C 0.4426(4) 0.0057(3) 0.80351(9) 0.0327 1.0000 Uani .
C6 C 0.1008(4) 0.0903(2) 0.76881(9) 0.0262 1.0000 Uani .
C61 C 0.0455(4) 0.1734(3) 0.81539(9) 0.0367 1.0000 Uani .
H22 H 0.2100 0.3634 0.6393 0.0447 1.0000 Uiso R
H23 H 0.0663 0.4977 0.5735 0.0472 1.0000 Uiso R
H25 H -0.4100 0.2235 0.5627 0.0448 1.0000 Uiso R
H26 H -0.2587 0.0953 0.6265 0.0409 1.0000 Uiso R
H281 H -0.4628 0.4797 0.4738 0.0820 1.0000 Uiso R
H282 H -0.5520 0.4083 0.5240 0.0818 1.0000 Uiso R
H283 H -0.4148 0.3172 0.4872 0.0814 1.0000 Uiso R
H3 H 0.3714 0.1472 0.6580 0.0333 1.0000 Uiso R
H331 H 0.4131 -0.2586 0.5891 0.0725 1.0000 Uiso R
H332 H 0.3444 -0.1512 0.5424 0.0726 1.0000 Uiso R
H341 H 0.6637 -0.2645 0.5296 0.1418 1.0000 Uiso R
H342 H 0.7567 -0.1801 0.5755 0.1424 1.0000 Uiso R
H343 H 0.6740 -0.1038 0.5278 0.1420 1.0000 Uiso R
H41 H 0.2915 -0.0933 0.7147 0.0339 1.0000 Uiso R
H42 H 0.5116 -0.0228 0.7084 0.0349 1.0000 Uiso R
H51 H 0.538(6) 0.206(3) 0.7486(11) 0.0500 1.0000 Uiso .
H521 H 0.4260 0.0617 0.8329 0.0550 1.0000 Uiso R
H522 H 0.3741 -0.0813 0.8085 0.0541 1.0000 Uiso R
H523 H 0.5880 -0.0060 0.7944 0.0553 1.0000 Uiso R
H6 H 0.0526 -0.0037 0.7748 0.0376 1.0000 Uiso R
H611 H -0.0971 0.1786 0.8183 0.0605 1.0000 Uiso R
H612 H 0.0960 0.1323 0.8451 0.0605 1.0000 Uiso R
H613 H 0.0941 0.2667 0.8111 0.0601 1.0000 Uiso R

loop_
_atom_site_aniso_label
_atom_site_aniso_U_11
_atom_site_aniso_U_22
_atom_site_aniso_U_33
_atom_site_aniso_U_23
_atom_site_aniso_U_13
_atom_site_aniso_U_12
C1 0.0246(12) 0.0225(11) 0.0321(14) 0.0010(10) 0.0018(11) -0.0022(10)
O1 0.0251(9) 0.0409(11) 0.0363(10) 0.0027(9) 0.0046(8) 0.0084(8)
N2 0.0243(10) 0.0302(11) 0.0247(11) 0.0029(9) 0.0016(9) 0.0032(9)
C21 0.0261(12) 0.0305(13) 0.0231(12) 0.0021(11) 0.0012(10) 0.0034(11)
C22 0.0312(13) 0.0324(14) 0.0313(14) 0.0016(11) -0.0042(12) -0.0020(12)
C23 0.0428(15) 0.0297(13) 0.0332(14) 0.0043(12) -0.0029(12) -0.0036(13)
C24 0.0387(14) 0.0323(14) 0.0247(13) 0.0006(11) -0.0041(12) 0.0063(12)
C25 0.0282(13) 0.0404(15) 0.0305(14) -0.0014(12) -0.0044(11) 0.0009(12)
C26 0.0267(13) 0.0330(14) 0.0318(14) 0.0025(11) -0.0001(11) 0.0005(11)
O27 0.0558(12) 0.0411(11) 0.0384(11) 0.0105(9) -0.0173(11) 0.0016(11)
C28 0.0468(18) 0.063(2) 0.0413(17) 0.0116(15) -0.0134(15) 0.0027(17)
C3 0.0229(11) 0.0266(12) 0.0266(12) -0.0011(10) 0.0024(10) 0.0009(10)
C31 0.0288(12) 0.0323(13) 0.0229(12) 0.0007(10) 0.0024(11) 0.0023(12)
O31 0.0305(9) 0.0360(10) 0.0384(11) -0.0016(9) -0.0024(8) -0.0055(9)
O32 0.0307(9) 0.0523(12) 0.0386(11) -0.0189(10) 0.0049(9) 0.0003(10)
C33 0.0485(18) 0.059(2) 0.0437(18) -0.0291(16) 0.0040(15) 0.0023(17)
C34 0.057(2) 0.100(3) 0.096(3) -0.063(3) 0.016(2) 0.003(2)
C4 0.0250(12) 0.0272(12) 0.0285(13) 0.0005(11) -0.0041(10) 0.0031(10)
C5 0.0253(12) 0.0240(12) 0.0286(13) -0.0017(11) -0.0004(10) 0.0010(10)
O51 0.0272(9) 0.0256(9) 0.0442(11) -0.0012(8) 0.0014(9) -0.0035(8)
C52 0.0354(14) 0.0318(13) 0.0310(14) -0.0052(12) -0.0067(12) 0.0053(12)
C6 0.0263(12) 0.0233(11) 0.0288(13) 0.0023(11) 0.0011(11) -0.0009(10)
C61 0.0398(15) 0.0440(16) 0.0262(14) -0.0013(12) 0.0050(12) 0.0070(14)

loop_
_atom_type_symbol
_atom_type_scat_dispersion_real
_atom_type_scat_dispersion_imag
_atom_type_scat_Cromer_Mann_a1
_atom_type_scat_Cromer_Mann_b1
_atom_type_scat_Cromer_Mann_a2
_atom_type_scat_Cromer_Mann_b2
_atom_type_scat_Cromer_Mann_a3
_atom_type_scat_Cromer_Mann_b3
_atom_type_scat_Cromer_Mann_a4
_atom_type_scat_Cromer_Mann_b4
_atom_type_scat_Cromer_Mann_c
_atom_type_scat_source
C 0.0033 0.0016 2.3100 20.8439 1.0200 10.2075 1.5886 0.5687 0.8650 51.6512 0.2156 'International Tables Vol C 4.2.6.8 and 6.1.1.4'
H 0.0000 0.0000 0.4930 10.5109 0.3229 26.1257 0.1402 3.1424 0.0408 57.7998 0.0030 'International Tables Vol C 4.2.6.8 and 6.1.1.4'
O 0.0106 0.0060 3.0485 13.2771 2.2868 5.7011 1.5463 0.3239 0.8670 32.9089 0.2508 'International Tables Vol C 4.2.6.8 and 6.1.1.4'
N 0.0061 0.0033 12.2126 0.0057 3.1322 9.8933 2.0125 28.9975 1.1663 0.5826 -11.5290 'International Tables Vol C 4.2.6.8 and 6.1.1.4'

loop_
_geom_angle_atom_site_label_1
_geom_angle_atom_site_label_2
_geom_angle_atom_site_label_3
_geom_angle
_geom_angle_publ_flag
O1 C1 N2 119.7(2) yes
O1 C1 C6 121.0(2) yes
N2 C1 C6 119.3(2) yes
C1 N2 C21 117.4(2) yes
C1 N2 C3 125.5(2) yes
C21 N2 C3 116.23(19) yes
N2 C21 C22 119.3(2) yes
N2 C21 C26 120.6(2) yes
C22 C21 C26 120.1(2) yes
C21 C22 C23 119.7(2) yes
C21 C22 H22 117.4 no
C23 C22 H22 122.9 no
C22 C23 C24 120.1(3) yes
C22 C23 H23 119.5 no
C24 C23 H23 120.4 no
C23 C24 C25 119.9(2) yes
C23 C24 O27 115.2(2) yes
C25 C24 O27 124.9(2) yes
C24 C25 C26 119.6(2) yes
C24 C25 H25 119.5 no
C26 C25 H25 120.9 no
C25 C26 C21 120.6(2) yes
C25 C26 H26 118.1 no
C21 C26 H26 121.2 no
C24 O27 C28 117.0(2) yes
O27 C28 H281 105.4 no
O27 C28 H282 108.6 no
H281 C28 H282 113.4 no
O27 C28 H283 107.4 no
H281 C28 H283 113.2 no
H282 C28 H283 108.6 no
N2 C3 C31 110.01(19) yes
N2 C3 C4 112.56(19) yes
C31 C3 C4 107.40(19) yes
N2 C3 H3 105.7 no
C31 C3 H3 111.0 no
C4 C3 H3 110.2 no
C3 C31 O31 125.6(2) yes
C3 C31 O32 109.8(2) yes
O31 C31 O32 124.5(2) yes
C31 O32 C33 115.7(2) yes
O32 C33 C34 108.3(3) yes
O32 C33 H331 109.2 no
C34 C33 H331 106.7 no
O32 C33 H332 108.9 no
C34 C33 H332 109.3 no
H331 C33 H332 114.3 no
C33 C34 H341 110.5 no
C33 C34 H342 113.9 no
H341 C34 H342 108.9 no
C33 C34 H343 108.7 no
H341 C34 H343 106.5 no
H342 C34 H343 108.0 no
C3 C4 C5 111.47(19) yes
C3 C4 H41 108.3 no
C5 C4 H41 110.2 no
C3 C4 H42 111.3 no
C5 C4 H42 108.5 no
H41 C4 H42 106.9 no
C4 C5 O51 110.0(2) yes
C4 C5 C52 110.15(19) yes
O51 C5 C52 110.9(2) yes
C4 C5 C6 106.8(2) yes
O51 C5 C6 105.9(2) yes
C52 C5 C6 112.9(2) yes
C5 O51 H51 106(2) no
C5 C52 H521 107.7 no
C5 C52 H522 107.2 no
H521 C52 H522 109.6 no
C5 C52 H523 108.1 no
H521 C52 H523 112.2 no
H522 C52 H523 111.8 no
C5 C6 C1 112.2(2) yes
C5 C6 C61 113.0(2) yes
C1 C6 C61 109.1(2) yes
C5 C6 H6 104.8 no
C1 C6 H6 110.7 no
C61 C6 H6 106.8 no
C6 C61 H611 109.3 no
C6 C61 H612 112.1 no
H611 C61 H612 107.1 no
C6 C61 H613 109.0 no
H611 C61 H613 106.3 no
H612 C61 H613 112.8 no

loop_
_geom_bond_atom_site_label_1
_geom_bond_atom_site_label_2
_geom_bond_distance
_geom_bond_publ_flag
C1 O1 1.228(3) yes
C1 N2 1.362(3) yes
C1 C6 1.513(3) yes
N2 C21 1.446(3) yes
N2 C3 1.458(3) yes
C21 C22 1.385(3) yes
C21 C26 1.370(3) yes
C22 C23 1.381(3) yes
C22 H22 0.964 no
C23 C24 1.389(4) yes
C23 H23 0.983 no
C24 C25 1.383(4) yes
C24 O27 1.368(3) yes
C25 C26 1.386(3) yes
C25 H25 0.982 no
C26 H26 0.950 no
O27 C28 1.427(4) yes
C28 H281 0.981 no
C28 H282 0.960 no
C28 H283 1.009 no
C3 C31 1.519(3) yes
C3 C4 1.529(3) yes
C3 H3 0.973 no
C31 O31 1.195(3) yes
C31 O32 1.335(3) yes
O32 C33 1.464(3) yes
C33 C34 1.452(5) yes
C33 H331 1.027 no
C33 H332 0.989 no
C34 H341 0.994 no
C34 H342 0.972 no
C34 H343 0.975 no
C4 C5 1.526(3) yes
C4 H41 1.000 no
C4 H42 0.984 no
C5 O51 1.430(3) yes
C5 C52 1.517(3) yes
C5 C6 1.531(3) yes
O51 H51 0.85(3) no
C52 H521 0.967 no
C52 H522 0.970 no
C52 H523 0.980 no
C6 C61 1.534(3) yes
C6 H6 0.987 no
C61 H611 0.929 no
C61 H612 0.951 no
C61 H613 0.974 no

loop_
_cod_related_entry_id
_cod_related_entry_database
_cod_related_entry_code
1 ChemSpider 21199941
